data_4106935
loop_
_publ_author_name
'Scott A. Snyder'
'Daniel S. Treitler'
'Alexandria P. Brucks'
'Wesley Sattler'

_publ_section_title
;
 A General Strategy for the Stereocontrolled Preparation of Diverse 8- and
 9-Membered Laurencia-Type Bromoethers
;
_journal_name_full 'Journal of the American Chemical Society'
_journal_page_first 15898
_journal_page_last 15901
_journal_paper_doi 10.1021/ja2069449
_journal_volume 133
_journal_year 2011
_chemical_formula_sum 'C12 H23 Br O3'
_chemical_formula_weight 295.21
_chemical_name_systematic
; 
 ? 
;
_space_group_IT_number 2
_symmetry_cell_setting triclinic
_symmetry_space_group_name_Hall '-P 1'
_symmetry_space_group_name_H-M 'P -1'
_atom_sites_solution_hydrogens geom
_atom_sites_solution_primary direct
_atom_sites_solution_secondary difmap
_audit_creation_method SHELXL-97
_cell_angle_alpha 87.120(3)
_cell_angle_beta 84.110(3)
_cell_angle_gamma 73.262(3)
_cell_formula_units_Z 2
_cell_length_a 5.2374(10)
_cell_length_b 8.1373(16)
_cell_length_c 16.775(3)
_cell_measurement_reflns_used 3200
_cell_measurement_temperature 150(2)
_cell_measurement_theta_max 29.10
_cell_measurement_theta_min 2.61
_cell_volume 680.9(2)
_computing_cell_refinement 'Bruker SAINT'
_computing_data_collection 'Bruker APEX2'
_computing_data_reduction 'Bruker SAINT'
_computing_molecular_graphics 'Bruker SHELXTL'
_computing_publication_material 'Bruker SHELXTL'
_computing_structure_refinement 'SHELXL-97 (Sheldrick, 2008)'
_computing_structure_solution 'SHELXS-97 (Sheldrick, 2008)'
_diffrn_ambient_temperature 150(2)
_diffrn_measured_fraction_theta_full 0.992
_diffrn_measured_fraction_theta_max 0.992
_diffrn_measurement_device_type 'Bruker APEX-II CCD'
_diffrn_measurement_method '\f and \w scans'
_diffrn_radiation_monochromator graphite
_diffrn_radiation_source 'fine-focus sealed tube'
_diffrn_radiation_type MoK\a
_diffrn_radiation_wavelength 0.71073
_diffrn_reflns_av_R_equivalents 0.0635
_diffrn_reflns_av_sigmaI/netI 0.0912
_diffrn_reflns_limit_h_max 7
_diffrn_reflns_limit_h_min -7
_diffrn_reflns_limit_k_max 11
_diffrn_reflns_limit_k_min -11
_diffrn_reflns_limit_l_max 24
_diffrn_reflns_limit_l_min -24
_diffrn_reflns_number 11299
_diffrn_reflns_theta_full 30.96
_diffrn_reflns_theta_max 30.96
_diffrn_reflns_theta_min 2.44
_exptl_absorpt_coefficient_mu 3.011
_exptl_absorpt_correction_T_max 0.9422
_exptl_absorpt_correction_T_min 0.6133
_exptl_absorpt_correction_type empirical
_exptl_absorpt_process_details SADABS
_exptl_crystal_colour COLORLESS
_exptl_crystal_density_diffrn 1.440
_exptl_crystal_description PLATE
_exptl_crystal_F_000 308
_exptl_crystal_size_max 0.18
_exptl_crystal_size_mid 0.05
_exptl_crystal_size_min 0.02
_refine_diff_density_max 0.494
_refine_diff_density_min -0.486
_refine_diff_density_rms 0.094
_refine_ls_extinction_method none
_refine_ls_goodness_of_fit_ref 1.002
_refine_ls_hydrogen_treatment constr
_refine_ls_matrix_type full
_refine_ls_number_parameters 149
_refine_ls_number_reflns 4290
_refine_ls_number_restraints 0
_refine_ls_restrained_S_all 1.002
_refine_ls_R_factor_all 0.0997
_refine_ls_R_factor_gt 0.0466
_refine_ls_shift/su_max 0.001
_refine_ls_shift/su_mean 0.000
_refine_ls_structure_factor_coef Fsqd
_refine_ls_weighting_details 'calc w=1/[\s^2^(Fo^2^)+(0.0240P)^2^+0.0000P] where P=(Fo^2^+2Fc^2^)/3'
_refine_ls_weighting_scheme calc
_refine_ls_wR_factor_gt 0.0706
_refine_ls_wR_factor_ref 0.0818
_reflns_number_gt 2608
_reflns_number_total 4290
_reflns_threshold_expression >2sigma(I)
_cod_data_source_file ja2069449_si_008.cif
_cod_data_source_block abw9s10
_cod_database_code 4106935

loop_
_symmetry_equiv_pos_as_xyz
'x, y, z'
'-x, -y, -z'

loop_
_atom_site_label
_atom_site_type_symbol
_atom_site_fract_x
_atom_site_fract_y
_atom_site_fract_z
_atom_site_U_iso_or_equiv
_atom_site_adp_type
_atom_site_occupancy
_atom_site_symmetry_multiplicity
_atom_site_calc_flag
_atom_site_refinement_flags
Br1 Br 1.15805(6) -0.46741(4) 0.085568(18) 0.03791(11) Uani 1 1 d .
O1 O 1.1845(3) -0.9193(2) 0.40924(11) 0.0295(5) Uani 1 1 d .
H1 H 1.2742 -0.9815 0.4440 0.035 Uiso 1 1 calc R
O2 O 1.6510(3) -0.8520(2) 0.46576(11) 0.0305(5) Uani 1 1 d .
H2 H 1.8050 -0.8632 0.4427 0.037 Uiso 1 1 calc R
O3 O 1.3327(3) -0.5158(2) 0.26562(9) 0.0209(4) Uani 1 1 d .
C1 C 1.3921(8) -0.1330(4) 0.0789(2) 0.0567(10) Uani 1 1 d .
H1B H 1.3775 -0.0167 0.0956 0.085 Uiso 1 1 calc R
H1C H 1.2282 -0.1333 0.0556 0.085 Uiso 1 1 calc R
H1D H 1.5459 -0.1707 0.0390 0.085 Uiso 1 1 calc R
C2 C 1.4301(6) -0.2542(4) 0.15117(16) 0.0337(7) Uani 1 1 d .
H2B H 1.2697 -0.2182 0.1900 0.040 Uiso 1 1 calc R
H2C H 1.5853 -0.2439 0.1775 0.040 Uiso 1 1 calc R
C3 C 1.7291(5) -0.8842(4) 0.24375(16) 0.0316(7) Uani 1 1 d .
H3A H 1.8461 -0.8350 0.2720 0.038 Uiso 1 1 calc R
H3B H 1.8461 -0.9848 0.2142 0.038 Uiso 1 1 calc R
C4 C 1.5410(5) -0.5638(3) 0.20248(15) 0.0231(6) Uani 1 1 d .
H4A H 1.7078 -0.5509 0.2222 0.028 Uiso 1 1 calc R
C5 C 1.3457(5) -0.8248(3) 0.36354(15) 0.0226(6) Uani 1 1 d .
H5A H 1.2252 -0.7359 0.3304 0.027 Uiso 1 1 calc R
C6 C 1.5934(6) -0.7502(3) 0.18229(16) 0.0315(7) Uani 1 1 d .
H6A H 1.7063 -0.7710 0.1307 0.038 Uiso 1 1 calc R
H6B H 1.4201 -0.7697 0.1740 0.038 Uiso 1 1 calc R
C7 C 1.4754(5) -0.4409(3) 0.13157(15) 0.0243(6) Uani 1 1 d .
H7A H 1.6302 -0.4730 0.0897 0.029 Uiso 1 1 calc R
C8 C 1.1333(5) -0.3569(3) 0.38056(16) 0.0290(6) Uani 1 1 d .
H8A H 1.0313 -0.2666 0.3458 0.044 Uiso 1 1 calc R
H8B H 1.1665 -0.3053 0.4286 0.044 Uiso 1 1 calc R
H8C H 1.0307 -0.4387 0.3962 0.044 Uiso 1 1 calc R
C9 C 1.4581(5) -0.7316(3) 0.42161(15) 0.0237(6) Uani 1 1 d .
H9A H 1.3057 -0.6762 0.4614 0.028 Uiso 1 1 calc R
C10 C 1.5448(5) -0.9479(3) 0.30694(17) 0.0317(7) Uani 1 1 d .
H10A H 1.4422 -1.0070 0.2781 0.038 Uiso 1 1 calc R
H10B H 1.6612 -1.0363 0.3403 0.038 Uiso 1 1 calc R
C11 C 1.3976(5) -0.4495(3) 0.33592(14) 0.0209(6) Uani 1 1 d .
H11A H 1.4966 -0.3634 0.3188 0.025 Uiso 1 1 calc R
C12 C 1.5742(5) -0.5890(3) 0.38582(15) 0.0216(6) Uani 1 1 d .
H12A H 1.6251 -0.5335 0.4304 0.026 Uiso 1 1 calc R
H12B H 1.7407 -0.6431 0.3519 0.026 Uiso 1 1 calc R

loop_
_atom_site_aniso_label
_atom_site_aniso_U_11
_atom_site_aniso_U_22
_atom_site_aniso_U_33
_atom_site_aniso_U_23
_atom_site_aniso_U_13
_atom_site_aniso_U_12
Br1 0.02721(15) 0.0632(2) 0.02754(16) 0.00508(14) -0.00857(11) -0.01860(14)
O1 0.0216(9) 0.0309(12) 0.0392(12) 0.0189(9) -0.0122(8) -0.0125(9)
O2 0.0222(9) 0.0413(12) 0.0305(11) 0.0176(9) -0.0095(8) -0.0137(9)
O3 0.0207(9) 0.0257(10) 0.0175(9) -0.0016(8) -0.0017(7) -0.0081(8)
C1 0.085(3) 0.039(2) 0.043(2) 0.0137(17) -0.0032(19) -0.0164(19)
C2 0.0385(16) 0.0329(18) 0.0257(15) 0.0048(13) -0.0004(13) -0.0059(14)
C3 0.0289(15) 0.0261(16) 0.0345(16) -0.0058(13) 0.0002(13) 0.0004(13)
C4 0.0174(12) 0.0312(16) 0.0207(13) -0.0008(12) -0.0024(10) -0.0066(12)
C5 0.0184(12) 0.0195(14) 0.0312(15) 0.0085(12) -0.0064(11) -0.0076(11)
C6 0.0324(15) 0.0313(17) 0.0292(16) -0.0030(13) 0.0012(12) -0.0075(13)
C7 0.0182(12) 0.0338(17) 0.0223(14) -0.0022(12) -0.0018(10) -0.0093(12)
C8 0.0301(15) 0.0252(16) 0.0291(15) -0.0036(12) 0.0000(12) -0.0040(13)
C9 0.0181(12) 0.0283(16) 0.0249(14) 0.0074(12) -0.0050(11) -0.0073(11)
C10 0.0319(15) 0.0205(16) 0.0404(17) -0.0006(13) -0.0063(13) -0.0030(13)
C11 0.0242(13) 0.0210(14) 0.0201(13) -0.0010(11) -0.0040(10) -0.0100(11)
C12 0.0194(12) 0.0274(15) 0.0210(13) 0.0013(11) -0.0055(10) -0.0107(11)

loop_
_atom_type_symbol
_atom_type_description
_atom_type_scat_dispersion_real
_atom_type_scat_dispersion_imag
_atom_type_scat_source
C C 0.0033 0.0016 'International Tables Vol C Tables 4.2.6.8 and 6.1.1.4'
H H 0.0000 0.0000 'International Tables Vol C Tables 4.2.6.8 and 6.1.1.4'
O O 0.0106 0.0060 'International Tables Vol C Tables 4.2.6.8 and 6.1.1.4'
Br Br -0.2901 2.4595 'International Tables Vol C Tables 4.2.6.8 and 6.1.1.4'

loop_
_geom_angle_atom_site_label_1
_geom_angle_atom_site_label_2
_geom_angle_atom_site_label_3
_geom_angle
C5 O1 H1 109.5
C9 O2 H2 109.5
C4 O3 C11 116.67(17)
C2 C1 H1B 109.5
C2 C1 H1C 109.5
H1B C1 H1C 109.5
C2 C1 H1D 109.5
H1B C1 H1D 109.5
H1C C1 H1D 109.5
C1 C2 C7 114.1(2)
C1 C2 H2B 108.7
C7 C2 H2B 108.7
C1 C2 H2C 108.7
C7 C2 H2C 108.7
H2B C2 H2C 107.6
C6 C3 C10 116.8(2)
C6 C3 H3A 108.1
C10 C3 H3A 108.1
C6 C3 H3B 108.1
C10 C3 H3B 108.1
H3A C3 H3B 107.3
O3 C4 C6 110.8(2)
O3 C4 C7 109.53(19)
C6 C4 C7 113.9(2)
O3 C4 H4A 107.5
C6 C4 H4A 107.5
C7 C4 H4A 107.5
O1 C5 C10 107.7(2)
O1 C5 C9 108.5(2)
C10 C5 C9 117.2(2)
O1 C5 H5A 107.7
C10 C5 H5A 107.7
C9 C5 H5A 107.7
C4 C6 C3 116.9(2)
C4 C6 H6A 108.1
C3 C6 H6A 108.1
C4 C6 H6B 108.1
C3 C6 H6B 108.1
H6A C6 H6B 107.3
C2 C7 C4 114.0(2)
C2 C7 Br1 109.52(17)
C4 C7 Br1 109.94(16)
C2 C7 H7A 107.7
C4 C7 H7A 107.7
Br1 C7 H7A 107.7
C11 C8 H8A 109.5
C11 C8 H8B 109.5
H8A C8 H8B 109.5
C11 C8 H8C 109.5
H8A C8 H8C 109.5
H8B C8 H8C 109.5
O2 C9 C5 110.3(2)
O2 C9 C12 109.93(18)
C5 C9 C12 116.5(2)
O2 C9 H9A 106.5
C5 C9 H9A 106.5
C12 C9 H9A 106.5
C5 C10 C3 121.0(2)
C5 C10 H10A 107.1
C3 C10 H10A 107.1
C5 C10 H10B 107.1
C3 C10 H10B 107.1
H10A C10 H10B 106.8
O3 C11 C8 106.10(19)
O3 C11 C12 112.1(2)
C8 C11 C12 113.5(2)
O3 C11 H11A 108.3
C8 C11 H11A 108.3
C12 C11 H11A 108.3
C11 C12 C9 117.46(19)
C11 C12 H12A 107.9
C9 C12 H12A 107.9
C11 C12 H12B 107.9
C9 C12 H12B 107.9
H12A C12 H12B 107.2

loop_
_geom_bond_atom_site_label_1
_geom_bond_atom_site_label_2
_geom_bond_distance
Br1 C7 1.972(2)
O1 C5 1.440(3)
O1 H1 0.8400
O2 C9 1.428(3)
O2 H2 0.8400
O3 C4 1.423(3)
O3 C11 1.432(3)
C1 C2 1.516(4)
C1 H1B 0.9800
C1 H1C 0.9800
C1 H1D 0.9800
C2 C7 1.516(4)
C2 H2B 0.9900
C2 H2C 0.9900
C3 C6 1.532(4)
C3 C10 1.532(4)
C3 H3A 0.9900
C3 H3B 0.9900
C4 C6 1.511(4)
C4 C7 1.517(3)
C4 H4A 1.0000
C5 C10 1.511(4)
C5 C9 1.523(3)
C5 H5A 1.0000
C6 H6A 0.9900
C6 H6B 0.9900
C7 H7A 1.0000
C8 C11 1.513(3)
C8 H8A 0.9800
C8 H8B 0.9800
C8 H8C 0.9800
C9 C12 1.529(3)
C9 H9A 1.0000
C10 H10A 0.9900
C10 H10B 0.9900
C11 C12 1.518(3)
C11 H11A 1.0000
C12 H12A 0.9900
C12 H12B 0.9900

loop_
_geom_hbond_atom_site_label_D
_geom_hbond_atom_site_label_H
_geom_hbond_atom_site_label_A
_geom_hbond_distance_DH
_geom_hbond_distance_HA
_geom_hbond_distance_DA
_geom_hbond_angle_DHA
_geom_hbond_site_symmetry_A
O1 H1 O2 0.84 1.97 2.767(2) 157.4 2_836
O2 H2 O1 0.84 1.94 2.763(2) 167.8 1_655
